data_4113320
loop_
_publ_author_name
'Christopher A. Thomas'
'Kyukwan Zong'
'Khalil A. Abboud'
'Peter J. Steel'
'John R. Reynolds'

_publ_section_title
;
 Donor-Mediated Band Gap Reduction in a Homologous Series of Conjugated
 Polymers
;
_journal_name_full 'Journal of the American Chemical Society'
_journal_page_first 16440
_journal_page_last 16450
_journal_paper_doi 10.1021/ja048637w
_journal_volume 126
_journal_year 2004
_chemical_formula_moiety 'C13 H9 N O2 S2'
_chemical_formula_sum 'C13 H9 N O2 S2'
_chemical_formula_weight 275.33
_chemical_name_common Th-CNV-EDOT
_chemical_name_systematic
; 
 ? 
;
_space_group_IT_number 14
_symmetry_cell_setting monoclinic
_symmetry_space_group_name_Hall '-P 2yn'
_symmetry_space_group_name_H-M 'P 1 21/n 1'
_atom_sites_solution_hydrogens geom
_atom_sites_solution_primary direct
_atom_sites_solution_secondary difmap
_audit_creation_method SHELXL
_cell_angle_alpha 90.00
_cell_angle_beta 90.430(10)
_cell_angle_gamma 90.00
_cell_formula_units_Z 4
_cell_length_a 4.9420(10)
_cell_length_b 10.082(2)
_cell_length_c 23.879(3)
_cell_measurement_reflns_used 61
_cell_measurement_temperature 148(2)
_cell_measurement_theta_max 13
_cell_measurement_theta_min 7
_cell_volume 1189.7(4)
_computing_cell_refinement xscans
_computing_data_collection xscans
_computing_data_reduction xscans
_computing_molecular_graphics xp
_computing_publication_material xcif
_computing_structure_refinement 'SHELXL-93 (Sheldrick, 1993)'
_computing_structure_solution 'SHELXS-86 (Sheldrick, 1990)'
_diffrn_ambient_temperature 148(2)
_diffrn_measured_fraction_theta_full 0.999
_diffrn_measured_fraction_theta_max 0.999
_diffrn_measurement_device 'Siemens P4s'
_diffrn_measurement_method omega
_diffrn_radiation_monochromator graphite
_diffrn_radiation_source 'fine-focus sealed tube'
_diffrn_radiation_type MoK\a
_diffrn_radiation_wavelength 0.71073
_diffrn_reflns_av_R_equivalents 0.0391
_diffrn_reflns_av_sigmaI/netI 0.1100
_diffrn_reflns_limit_h_max 5
_diffrn_reflns_limit_h_min 0
_diffrn_reflns_limit_k_max 11
_diffrn_reflns_limit_k_min 0
_diffrn_reflns_limit_l_max 27
_diffrn_reflns_limit_l_min -27
_diffrn_reflns_number 2134
_diffrn_reflns_theta_full 23.98
_diffrn_reflns_theta_max 23.98
_diffrn_reflns_theta_min 2.19
_diffrn_standards_decay_% 19
_diffrn_standards_interval_count 97
_diffrn_standards_number 3
_exptl_absorpt_coefficient_mu 0.438
_exptl_absorpt_correction_type none
_exptl_crystal_colour orange
_exptl_crystal_density_diffrn 1.537
_exptl_crystal_description needle
_exptl_crystal_F_000 568
_exptl_crystal_size_max 0.88
_exptl_crystal_size_mid 0.12
_exptl_crystal_size_min 0.08
_refine_diff_density_max 0.237
_refine_diff_density_min -0.249
_refine_diff_density_rms 0.055
_refine_ls_extinction_method none
_refine_ls_goodness_of_fit_gt 0.980
_refine_ls_goodness_of_fit_ref 0.757
_refine_ls_hydrogen_treatment constr
_refine_ls_matrix_type full
_refine_ls_number_parameters 163
_refine_ls_number_reflns 1872
_refine_ls_number_restraints 0
_refine_ls_restrained_S_all 0.757
_refine_ls_restrained_S_gt 0.980
_refine_ls_R_factor_all 0.0829
_refine_ls_R_factor_gt 0.0394
_refine_ls_shift/su_max -0.001
_refine_ls_shift/su_mean 0.000
_refine_ls_structure_factor_coef Fsqd
_refine_ls_weighting_details 'calc w=1/[\s^2^(Fo^2^)+(0.0280P)^2^+0.0000P] where P=(Fo^2^+2Fc^2^)/3'
_refine_ls_weighting_scheme calc
_refine_ls_wR_factor_gt 0.0682
_refine_ls_wR_factor_ref 0.0738
_reflns_number_gt 1032
_reflns_number_total 1872
_reflns_threshold_expression >2sigma(I)
_cod_data_source_file ja048637wsi20040413_011707_3.cif
_cod_data_source_block 3jr12
_cod_database_code 4113320

loop_
_symmetry_equiv_pos_as_xyz
'x, y, z'
'-x+1/2, y+1/2, -z+1/2'
'-x, -y, -z'
'x-1/2, -y-1/2, z-1/2'

loop_
_atom_site_label
_atom_site_type_symbol
_atom_site_fract_x
_atom_site_fract_y
_atom_site_fract_z
_atom_site_U_iso_or_equiv
_atom_site_adp_type
_atom_site_occupancy
_atom_site_calc_flag
_atom_site_refinement_flags
S1 S 0.3516(2) 0.10930(9) 0.04267(4) 0.0345(3) Uani 1 d .
C2 C 0.2708(6) 0.2202(3) 0.09570(12) 0.0224(8) Uani 1 d .
C3 C 0.4267(6) 0.3322(3) 0.09021(13) 0.0216(8) Uani 1 d .
C4 C 0.6038(6) 0.3292(3) 0.04384(12) 0.0208(8) Uani 1 d .
C5 C 0.5862(7) 0.2144(3) 0.01522(14) 0.0326(9) Uani 1 d .
H5 H 0.6925 0.1942 -0.01665 0.039 Uiso 1 calc R
O1 O 0.7707(4) 0.4317(2) 0.03071(9) 0.0300(6) Uani 1 d .
C6 C 0.7937(7) 0.5280(3) 0.07457(14) 0.0335(9) Uani 1 d .
H6A H 0.8667 0.6115 0.05900 0.040 Uiso 1 calc R
H6B H 0.9230 0.4954 0.10330 0.040 Uiso 1 calc R
C7 C 0.5286(7) 0.5550(3) 0.10129(14) 0.0329(10) Uani 1 d .
H7A H 0.5529 0.6236 0.13059 0.040 Uiso 1 calc R
H7B H 0.4013 0.5904 0.07279 0.040 Uiso 1 calc R
O2 O 0.4139(4) 0.4375(2) 0.12610(9) 0.0271(6) Uani 1 d .
C8 C 0.0674(6) 0.2002(3) 0.13659(12) 0.0235(8) Uani 1 d .
H8 H 0.0326 0.2755 0.15930 0.028 Uiso 1 calc R
C9 C -0.0843(7) 0.0937(3) 0.14885(13) 0.0237(8) Uani 1 d .
C10 C -0.0438(7) -0.0322(4) 0.12112(14) 0.0293(9) Uani 1 d .
N1 N -0.0111(7) -0.1355(3) 0.10225(13) 0.0476(10) Uani 1 d .
S2 S -0.3185(2) 0.21383(10) 0.24147(4) 0.0394(3) Uani 1 d .
C11 C -0.2879(7) 0.0880(3) 0.19342(12) 0.0239(8) Uani 1 d .
C12 C -0.4678(6) -0.0113(3) 0.20429(14) 0.0283(9) Uani 1 d .
H12 H -0.4833 -0.0894 0.18228 0.034 Uiso 1 calc R
C13 C -0.6283(7) 0.0146(4) 0.25170(14) 0.0348(10) Uani 1 d .
H13 H -0.7632 -0.0442 0.26519 0.042 Uiso 1 calc R
C14 C -0.5683(7) 0.1321(4) 0.27563(15) 0.0394(10) Uani 1 d .
H14 H -0.6559 0.1655 0.30798 0.047 Uiso 1 calc R

loop_
_atom_site_aniso_label
_atom_site_aniso_U_11
_atom_site_aniso_U_22
_atom_site_aniso_U_33
_atom_site_aniso_U_23
_atom_site_aniso_U_13
_atom_site_aniso_U_12
S1 0.0445(7) 0.0269(5) 0.0322(5) -0.0048(5) 0.0159(5) -0.0050(5)
C2 0.024(2) 0.023(2) 0.021(2) 0.001(2) 0.005(2) -0.001(2)
C3 0.024(2) 0.022(2) 0.020(2) -0.003(2) 0.001(2) 0.003(2)
C4 0.020(2) 0.023(2) 0.020(2) 0.004(2) 0.005(2) -0.003(2)
C5 0.037(2) 0.027(2) 0.033(2) -0.003(2) 0.016(2) -0.001(2)
O1 0.030(2) 0.031(2) 0.0291(14) -0.0017(11) 0.0139(12) -0.0084(12)
C6 0.029(2) 0.030(2) 0.042(2) -0.004(2) 0.008(2) -0.007(2)
C7 0.039(2) 0.024(2) 0.035(2) -0.004(2) 0.010(2) -0.007(2)
O2 0.0294(14) 0.0268(14) 0.0252(13) -0.0023(11) 0.0099(11) -0.0033(12)
C8 0.025(2) 0.023(2) 0.022(2) 0.000(2) 0.001(2) 0.003(2)
C9 0.025(2) 0.023(2) 0.023(2) 0.001(2) 0.001(2) 0.003(2)
C10 0.028(2) 0.032(2) 0.028(2) 0.006(2) 0.007(2) -0.005(2)
N1 0.060(2) 0.032(2) 0.052(2) -0.006(2) 0.018(2) -0.008(2)
S2 0.0392(6) 0.0398(6) 0.0393(6) -0.0078(5) 0.0153(5) -0.0065(6)
C11 0.025(2) 0.028(2) 0.019(2) 0.005(2) 0.001(2) 0.002(2)
C12 0.024(2) 0.028(2) 0.033(2) 0.009(2) -0.001(2) -0.001(2)
C13 0.032(2) 0.047(3) 0.026(2) 0.016(2) 0.008(2) -0.008(2)
C14 0.034(2) 0.052(3) 0.032(2) 0.004(2) 0.013(2) 0.002(2)

loop_
_atom_type_symbol
_atom_type_description
_atom_type_scat_dispersion_real
_atom_type_scat_dispersion_imag
_atom_type_scat_source
C C 0.0033 0.0016 'International Tables Vol C Tables 4.2.6.8 and 6.1.1.4'
H H 0.0000 0.0000 'International Tables Vol C Tables 4.2.6.8 and 6.1.1.4'
N N 0.0061 0.0033 'International Tables Vol C Tables 4.2.6.8 and 6.1.1.4'
O O 0.0106 0.0060 'International Tables Vol C Tables 4.2.6.8 and 6.1.1.4'
S S 0.1246 0.1234 'International Tables Vol C Tables 4.2.6.8 and 6.1.1.4'

loop_
_geom_angle_atom_site_label_1
_geom_angle_atom_site_label_2
_geom_angle_atom_site_label_3
_geom_angle
C5 S1 C2 92.3(2)
C3 C2 C8 125.7(3)
C3 C2 S1 109.1(2)
C8 C2 S1 125.2(3)
O2 C3 C2 123.4(3)
O2 C3 C4 122.6(3)
C2 C3 C4 114.1(3)
C5 C4 O1 125.0(3)
C5 C4 C3 112.1(3)
O1 C4 C3 122.9(3)
C4 C5 S1 112.4(3)
C4 O1 C6 113.0(2)
O1 C6 C7 111.9(3)
O2 C7 C6 112.1(3)
C3 O2 C7 111.1(2)
C9 C8 C2 131.5(3)
C8 C9 C10 121.5(3)
C8 C9 C11 125.1(3)
C10 C9 C11 113.3(3)
N1 C10 C9 175.9(4)
C14 S2 C11 91.8(2)
C12 C11 C9 128.0(3)
C12 C11 S2 110.7(2)
C9 C11 S2 121.2(3)
C11 C12 C13 112.8(3)
C14 C13 C12 112.3(3)
C13 C14 S2 112.4(3)

loop_
_geom_bond_atom_site_label_1
_geom_bond_atom_site_label_2
_geom_bond_distance
S1 C5 1.705(3)
S1 C2 1.738(3)
C2 C3 1.373(4)
C2 C8 1.421(4)
C3 O2 1.367(3)
C3 C4 1.417(4)
C4 C5 1.347(4)
C4 O1 1.360(4)
O1 C6 1.432(4)
C6 C7 1.487(4)
C7 O2 1.443(4)
C8 C9 1.343(4)
C9 C10 1.446(5)
C9 C11 1.471(4)
C10 N1 1.147(4)
S2 C14 1.698(4)
S2 C11 1.718(3)
C11 C12 1.365(4)
C12 C13 1.411(4)
C13 C14 1.348(5)

loop_
_geom_torsion_atom_site_label_1
_geom_torsion_atom_site_label_2
_geom_torsion_atom_site_label_3
_geom_torsion_atom_site_label_4
_geom_torsion
C5 S1 C2 C3 -0.2(3)
C5 S1 C2 C8 177.3(3)
C8 C2 C3 O2 3.5(5)
S1 C2 C3 O2 -179.0(3)
C8 C2 C3 C4 -176.6(3)
S1 C2 C3 C4 0.9(4)
O2 C3 C4 C5 178.5(3)
C2 C3 C4 C5 -1.4(4)
O2 C3 C4 O1 -1.4(5)
C2 C3 C4 O1 178.7(3)
O1 C4 C5 S1 -178.9(2)
C3 C4 C5 S1 1.3(4)
C2 S1 C5 C4 -0.6(3)
C5 C4 O1 C6 -166.7(3)
C3 C4 O1 C6 13.1(4)
C4 O1 C6 C7 -41.1(4)
O1 C6 C7 O2 60.3(4)
C2 C3 O2 C7 -161.4(3)
C4 C3 O2 C7 18.7(4)
C6 C7 O2 C3 -46.7(4)
C3 C2 C8 C9 -174.7(3)
S1 C2 C8 C9 8.2(5)
C2 C8 C9 C10 4.5(6)
C2 C8 C9 C11 179.4(3)
C8 C9 C10 N1 129.5(56)
C11 C9 C10 N1 -45.9(58)
C8 C9 C11 C12 172.5(3)
C10 C9 C11 C12 -12.2(5)
C8 C9 C11 S2 -9.2(5)
C10 C9 C11 S2 166.0(2)
C14 S2 C11 C12 0.4(3)
C14 S2 C11 C9 -178.1(3)
C9 C11 C12 C13 178.0(3)
S2 C11 C12 C13 -0.4(4)
C11 C12 C13 C14 0.2(5)
C12 C13 C14 S2 0.2(4)
C11 S2 C14 C13 -0.3(3)

loop_
_cod_related_entry_id
_cod_related_entry_database
_cod_related_entry_code
1 ChemSpider 30660489
